data_1549155
loop_
_publ_author_name
'Zhang, Xiaolei'
'Yan, Hong'

_publ_section_title
;
 Pd(ii)-catalyzed synthesis of bifunctionalized carboranes <i>via</i> cage
 B-H activation of 1-CH<sub>2</sub>NH<sub>2</sub>-<i>o</i>-carboranes.
;
_journal_issue 16
_journal_name_full 'Chemical science'
_journal_page_first 3964
_journal_page_last 3969
_journal_paper_doi 10.1039/c8sc01154k
_journal_volume 9
_journal_year 2018
_chemical_formula_sum 'C23 H26 B10 F3 N O'
_chemical_formula_weight 497.55
_space_group_IT_number 14
_space_group_name_Hall '-P 2yn'
_space_group_name_H-M_alt 'P 1 21/n 1'
_symmetry_cell_setting monoclinic
_symmetry_space_group_name_Hall '-P 2yn'
_symmetry_space_group_name_H-M 'P 1 21/n 1'
_atom_sites_solution_hydrogens geom
_atom_sites_solution_primary direct
_atom_sites_solution_secondary difmap
_audit_creation_method SHELXL-97
_audit_update_record
;
2017-11-03 deposited with the CCDC.
2018-03-27 downloaded from the CCDC.
;
_cell_angle_alpha 90.00
_cell_angle_beta 113.681(2)
_cell_angle_gamma 90.00
_cell_formula_units_Z 4
_cell_length_a 18.1161(10)
_cell_length_b 8.1173(5)
_cell_length_c 18.6508(11)
_cell_measurement_reflns_used 4917
_cell_measurement_temperature 293(2)
_cell_measurement_theta_max 26.00
_cell_measurement_theta_min 0.990
_cell_volume 2511.7(3)
_computing_structure_refinement 'SHELXL-97 (Sheldrick, 1997)'
_computing_structure_solution 'SHELXS-97 (Sheldrick, 1990)'
_diffrn_ambient_temperature 293(2)
_diffrn_measured_fraction_theta_full 0.992
_diffrn_measured_fraction_theta_max 0.992
_diffrn_measurement_device_type 'CCD area detector'
_diffrn_radiation_monochromator graphite
_diffrn_radiation_source 'fine-focus sealed tube'
_diffrn_radiation_type MoK\a
_diffrn_radiation_wavelength 0.71073
_diffrn_reflns_av_R_equivalents 0.0234
_diffrn_reflns_av_sigmaI/netI 0.0125
_diffrn_reflns_limit_h_max 22
_diffrn_reflns_limit_h_min -22
_diffrn_reflns_limit_k_max 10
_diffrn_reflns_limit_k_min -9
_diffrn_reflns_limit_l_max 23
_diffrn_reflns_limit_l_min -23
_diffrn_reflns_number 43718
_diffrn_reflns_theta_full 26.00
_diffrn_reflns_theta_max 26.00
_diffrn_reflns_theta_min 3.23
_exptl_absorpt_coefficient_mu 0.088
_exptl_absorpt_correction_T_max 0.9904
_exptl_absorpt_correction_T_min 0.9886
_exptl_crystal_density_diffrn 1.316
_exptl_crystal_density_method 'not measured'
_exptl_crystal_description Block
_exptl_crystal_F_000 1024
_exptl_crystal_size_max 0.13
_exptl_crystal_size_mid 0.12
_exptl_crystal_size_min 0.11
_refine_diff_density_max 0.319
_refine_diff_density_min -0.355
_refine_diff_density_rms 0.050
_refine_ls_extinction_method none
_refine_ls_goodness_of_fit_ref 1.118
_refine_ls_hydrogen_treatment mixed
_refine_ls_matrix_type full
_refine_ls_number_parameters 343
_refine_ls_number_reflns 4878
_refine_ls_number_restraints 0
_refine_ls_restrained_S_all 1.118
_refine_ls_R_factor_all 0.0571
_refine_ls_R_factor_gt 0.0518
_refine_ls_shift/su_max 0.002
_refine_ls_shift/su_mean 0.000
_refine_ls_structure_factor_coef Fsqd
_refine_ls_weighting_details 'calc w=1/[\s^2^(Fo^2^)+(0.2000P)^2^+0.0000P] where P=(Fo^2^+2Fc^2^)/3'
_refine_ls_weighting_scheme calc
_refine_ls_wR_factor_gt 0.2127
_refine_ls_wR_factor_ref 0.2324
_reflns_number_gt 4335
_reflns_number_total 4878
_reflns_threshold_expression >2sigma(I)
_cod_data_source_file c8sc01154k2.cif
_cod_data_source_block 6
_cod_depositor_comments
;
The following automatic conversions were performed:

'_symmetry_cell_setting' value 'Monoclinic' changed to 'monoclinic'
according to
/home/data/users/saulius/crontab/automatic-downloads/rss-feeds/RSC/lib/dictionaries/cif_core.dic
dictionary named 'cif_core.dic' version 2.4.2 from 2011-04-26.

Automatic conversion script
Id: cif_fix_values 4973 2017-02-22 13:04:09Z antanas 

 Adding full bibliography for 1549153--1549160.cif.
;
_cod_original_sg_symbol_H-M 'P2(1)/n  '
_cod_database_code 1549155

loop_
_symmetry_equiv_pos_as_xyz
'x, y, z'
'-x+1/2, y+1/2, -z+1/2'
'-x, -y, -z'
'x-1/2, -y-1/2, z-1/2'

loop_
_atom_site_label
_atom_site_type_symbol
_atom_site_fract_x
_atom_site_fract_y
_atom_site_fract_z
_atom_site_U_iso_or_equiv
_atom_site_adp_type
_atom_site_occupancy
_atom_site_symmetry_multiplicity
_atom_site_calc_flag
_atom_site_refinement_flags
N1 N 0.23357(7) 1.07308(14) 0.07184(7) 0.0241(3) Uani 1 1 d .
H1 H 0.2279 1.0438 0.1137 0.029 Uiso 1 1 calc R
C25 C 0.28177(8) 0.80700(17) 0.22293(8) 0.0233(3) Uani 1 1 d .
H25 H 0.3338 0.8493 0.2460 0.028 Uiso 1 1 calc R
C20 C 0.25693(8) 0.72874(16) 0.15006(8) 0.0208(3) Uani 1 1 d .
C2 C 0.32457(8) 0.81855(16) -0.03691(8) 0.0216(3) Uani 1 1 d .
C27 C 0.48434(9) 0.76406(18) 0.27717(8) 0.0271(4) Uani 1 1 d .
H27 H 0.4607 0.6610 0.2736 0.033 Uiso 1 1 calc R
C1 C 0.33217(8) 0.87290(16) 0.05639(7) 0.0199(3) Uani 1 1 d .
C22 C 0.12663(9) 0.68118(18) 0.15692(9) 0.0290(4) Uani 1 1 d .
H22 H 0.0748 0.6377 0.1348 0.035 Uiso 1 1 calc R
C14 C 0.29178(8) 0.94271(16) -0.10217(8) 0.0231(3) Uani 1 1 d .
B11 B 0.29965(10) 0.61625(18) -0.05398(9) 0.0237(4) Uani 1 1 d .
H11 H 0.2628 0.5650 -0.1120 0.028 Uiso 1 1 calc R
C21 C 0.17757(9) 0.66735(17) 0.11799(8) 0.0254(4) Uani 1 1 d .
H21 H 0.1587 0.6160 0.0693 0.031 Uiso 1 1 calc R
C26 C 0.46820(8) 0.85514(18) 0.20850(8) 0.0248(3) Uani 1 1 d .
C13 C 0.31105(8) 1.05078(16) 0.06746(8) 0.0230(3) Uani 1 1 d .
H13A H 0.3526 1.0935 0.1152 0.028 Uiso 1 1 calc R
H13B H 0.3119 1.1162 0.0243 0.028 Uiso 1 1 calc R
C18 C 0.17996(9) 1.04131(18) -0.21669(8) 0.0284(4) Uani 1 1 d .
H18 H 0.1264 1.0320 -0.2518 0.034 Uiso 1 1 calc R
B3 B 0.25786(9) 0.74231(18) -0.00123(8) 0.0204(4) Uani 1 1 d .
H3 H 0.1937 0.7768 -0.0260 0.024 Uiso 1 1 calc R
C24 C 0.23060(9) 0.82299(18) 0.26168(9) 0.0288(4) Uani 1 1 d .
H24 H 0.2484 0.8763 0.3098 0.035 Uiso 1 1 calc R
C23 C 0.15307(9) 0.75965(18) 0.22864(9) 0.0290(4) Uani 1 1 d .
H23 H 0.1190 0.7699 0.2547 0.035 Uiso 1 1 calc R
B4 B 0.31082(9) 0.70580(18) 0.10178(8) 0.0200(3) Uani 1 1 d .
B12 B 0.38190(10) 0.5059(2) 0.01631(9) 0.0261(4) Uani 1 1 d .
H12 H 0.3988 0.3823 0.0040 0.031 Uiso 1 1 calc R
B7 B 0.40030(10) 0.68579(19) -0.02904(9) 0.0246(4) Uani 1 1 d .
H7 H 0.4292 0.6809 -0.0708 0.030 Uiso 1 1 calc R
B6 B 0.41739(9) 0.85089(19) 0.03894(9) 0.0226(4) Uani 1 1 d .
H6 H 0.4562 0.9560 0.0401 0.027 Uiso 1 1 calc R
B8 B 0.45576(10) 0.6524(2) 0.07330(9) 0.0247(4) Uani 1 1 d .
H8 H 0.5206 0.6248 0.0972 0.030 Uiso 1 1 calc R
C31 C 0.50563(8) 1.00880(19) 0.21672(9) 0.0297(4) Uani 1 1 d .
H31 H 0.4968 1.0719 0.1724 0.036 Uiso 1 1 calc R
C19 C 0.21164(9) 0.92995(17) -0.15568(8) 0.0258(4) Uani 1 1 d .
H19 H 0.1793 0.8460 -0.1503 0.031 Uiso 1 1 calc R
C28 C 0.53466(9) 0.8239(2) 0.35012(8) 0.0320(4) Uani 1 1 d .
H28 H 0.5444 0.7609 0.3947 0.038 Uiso 1 1 calc R
C29 C 0.57051(9) 0.9774(2) 0.35693(9) 0.0347(4) Uani 1 1 d .
H29 H 0.6039 1.0180 0.4059 0.042 Uiso 1 1 calc R
C15 C 0.33965(10) 1.0664(2) -0.11217(9) 0.0327(4) Uani 1 1 d .
H15 H 0.3935 1.0749 -0.0778 0.039 Uiso 1 1 calc R
C17 C 0.22744(10) 1.1665(2) -0.22574(9) 0.0342(4) Uani 1 1 d .
H17 H 0.2060 1.2421 -0.2664 0.041 Uiso 1 1 calc R
C30 C 0.55607(9) 1.0694(2) 0.29023(9) 0.0334(4) Uani 1 1 d .
H30 H 0.5801 1.1722 0.2944 0.040 Uiso 1 1 calc R
B5 B 0.41374(9) 0.77447(19) 0.12761(9) 0.0216(4) Uani 1 1 d .
B10 B 0.29263(9) 0.54227(19) 0.03276(9) 0.0237(4) Uani 1 1 d .
H10 H 0.2509 0.4420 0.0304 0.028 Uiso 1 1 calc R
C16 C 0.30729(11) 1.1777(2) -0.17355(10) 0.0404(4) Uani 1 1 d .
H16 H 0.3397 1.2607 -0.1796 0.049 Uiso 1 1 calc R
B9 B 0.38926(9) 0.56107(18) 0.11147(9) 0.0237(4) Uani 1 1 d .
H9 H 0.4108 0.4724 0.1601 0.028 Uiso 1 1 calc R
O1 O 0.16881(8) 1.17807(16) -0.05085(6) 0.0429(4) Uani 1 1 d .
C32 C 0.17064(9) 1.13801(17) 0.01246(9) 0.0285(4) Uani 1 1 d .
C33 C 0.09668(9) 1.17115(19) 0.03138(11) 0.0376(4) Uani 1 1 d .
F1 F 0.09964(6) 1.09323(13) 0.09512(6) 0.0442(3) Uani 1 1 d .
F2 F 0.09126(8) 1.33172(13) 0.04274(11) 0.0732(5) Uani 1 1 d .
F3 F 0.03025(6) 1.12858(18) -0.02797(8) 0.0711(5) Uani 1 1 d .

loop_
_atom_site_aniso_label
_atom_site_aniso_U_11
_atom_site_aniso_U_22
_atom_site_aniso_U_33
_atom_site_aniso_U_23
_atom_site_aniso_U_13
_atom_site_aniso_U_12
N1 0.0225(6) 0.0222(6) 0.0272(6) 0.0016(4) 0.0096(5) 0.0005(4)
C25 0.0222(7) 0.0230(7) 0.0241(7) 0.0002(5) 0.0086(6) -0.0014(5)
C20 0.0210(7) 0.0190(7) 0.0230(7) 0.0016(5) 0.0094(5) -0.0008(5)
C2 0.0222(7) 0.0226(7) 0.0234(7) -0.0046(5) 0.0127(5) -0.0048(5)
C27 0.0217(7) 0.0309(8) 0.0284(8) 0.0008(6) 0.0096(6) 0.0000(6)
C1 0.0194(7) 0.0205(7) 0.0210(7) -0.0018(5) 0.0095(5) -0.0045(5)
C22 0.0222(7) 0.0299(8) 0.0362(8) 0.0048(6) 0.0132(6) -0.0026(6)
C14 0.0272(7) 0.0233(7) 0.0220(7) -0.0028(5) 0.0131(6) -0.0020(5)
B11 0.0266(8) 0.0211(7) 0.0270(8) -0.0062(6) 0.0145(6) -0.0038(6)
C21 0.0248(7) 0.0245(7) 0.0281(7) -0.0015(5) 0.0117(6) -0.0039(5)
C26 0.0182(6) 0.0292(7) 0.0277(7) -0.0037(5) 0.0100(5) -0.0023(5)
C13 0.0219(7) 0.0208(7) 0.0280(7) -0.0039(5) 0.0118(6) -0.0054(5)
C18 0.0316(8) 0.0321(8) 0.0210(7) -0.0030(5) 0.0100(6) 0.0024(6)
B3 0.0210(7) 0.0220(8) 0.0197(7) -0.0040(5) 0.0098(6) -0.0063(6)
C24 0.0359(8) 0.0261(8) 0.0278(7) -0.0011(5) 0.0163(6) 0.0012(6)
C23 0.0324(8) 0.0269(8) 0.0353(8) 0.0046(6) 0.0215(7) 0.0050(6)
B4 0.0190(7) 0.0209(7) 0.0213(7) -0.0003(5) 0.0093(6) -0.0029(5)
B12 0.0283(9) 0.0232(8) 0.0293(8) -0.0017(6) 0.0140(7) -0.0008(6)
B7 0.0238(8) 0.0260(8) 0.0273(8) -0.0025(6) 0.0136(7) -0.0012(6)
B6 0.0188(7) 0.0258(7) 0.0257(8) -0.0018(6) 0.0114(6) -0.0037(6)
B8 0.0234(8) 0.0247(8) 0.0282(8) -0.0025(6) 0.0126(6) -0.0008(6)
C31 0.0243(7) 0.0342(8) 0.0307(8) -0.0039(6) 0.0110(6) -0.0059(6)
C19 0.0287(8) 0.0264(7) 0.0242(7) -0.0038(5) 0.0125(6) -0.0025(5)
C28 0.0202(7) 0.0468(9) 0.0250(8) 0.0014(6) 0.0049(6) 0.0049(6)
C29 0.0196(7) 0.0468(9) 0.0315(8) -0.0077(7) 0.0039(6) 0.0000(6)
C15 0.0314(8) 0.0375(9) 0.0295(8) 0.0046(6) 0.0126(6) -0.0061(6)
C17 0.0419(9) 0.0350(9) 0.0273(8) 0.0054(6) 0.0155(7) 0.0022(7)
C30 0.0257(8) 0.0365(8) 0.0369(8) -0.0102(7) 0.0115(6) -0.0074(6)
B5 0.0187(8) 0.0235(8) 0.0230(7) -0.0012(6) 0.0088(6) -0.0029(5)
B10 0.0254(8) 0.0205(7) 0.0265(8) -0.0045(6) 0.0118(6) -0.0053(6)
C16 0.0407(10) 0.0422(10) 0.0371(9) 0.0130(7) 0.0142(8) -0.0091(7)
B9 0.0240(8) 0.0216(7) 0.0261(8) -0.0015(6) 0.0108(6) -0.0013(6)
O1 0.0520(8) 0.0409(7) 0.0276(6) -0.0006(5) 0.0074(5) 0.0121(5)
C32 0.0302(8) 0.0182(7) 0.0305(8) -0.0044(5) 0.0053(6) -0.0013(5)
C33 0.0220(8) 0.0247(8) 0.0587(11) 0.0040(7) 0.0086(7) -0.0029(6)
F1 0.0309(6) 0.0462(6) 0.0594(7) 0.0017(5) 0.0222(5) -0.0004(4)
F2 0.0604(8) 0.0276(6) 0.1605(15) 0.0041(7) 0.0743(10) 0.0068(5)
F3 0.0276(6) 0.0834(9) 0.0764(9) 0.0271(7) -0.0061(6) -0.0174(5)

loop_
_atom_type_symbol
_atom_type_description
_atom_type_scat_dispersion_real
_atom_type_scat_dispersion_imag
_atom_type_scat_source
C C 0.0033 0.0016 'International Tables Vol C Tables 4.2.6.8 and 6.1.1.4'
H H 0.0000 0.0000 'International Tables Vol C Tables 4.2.6.8 and 6.1.1.4'
B B 0.0013 0.0007 'International Tables Vol C Tables 4.2.6.8 and 6.1.1.4'
N N 0.0061 0.0033 'International Tables Vol C Tables 4.2.6.8 and 6.1.1.4'
O O 0.0106 0.0060 'International Tables Vol C Tables 4.2.6.8 and 6.1.1.4'
F F 0.0171 0.0103 'International Tables Vol C Tables 4.2.6.8 and 6.1.1.4'

loop_
_geom_angle_atom_site_label_1
_geom_angle_atom_site_label_2
_geom_angle_atom_site_label_3
_geom_angle
C32 N1 C13 121.67(12)
C32 N1 H1 119.2
C13 N1 H1 119.2
C24 C25 C20 121.65(13)
C24 C25 H25 119.2
C20 C25 H25 119.2
C25 C20 C21 116.61(13)
C25 C20 B4 125.04(12)
C21 C20 B4 118.34(12)
C14 C2 B11 120.42(11)
C14 C2 B7 122.37(11)
B11 C2 B7 63.19(9)
C14 C2 B3 116.41(11)
B11 C2 B3 63.10(8)
B7 C2 B3 114.05(11)
C14 C2 B6 119.87(11)
B11 C2 B6 113.47(11)
B7 C2 B6 62.65(9)
B3 C2 B6 110.08(10)
C14 C2 C1 118.93(11)
B11 C2 C1 109.85(10)
B7 C2 C1 109.60(10)
B3 C2 C1 59.30(7)
B6 C2 C1 58.98(8)
C28 C27 C26 121.64(14)
C28 C27 H27 119.2
C26 C27 H27 119.2
C13 C1 B6 114.73(10)
C13 C1 B3 119.56(10)
B6 C1 B3 111.00(10)
C13 C1 B4 124.01(10)
B6 C1 B4 114.15(10)
B3 C1 B4 62.99(8)
C13 C1 B5 120.93(10)
B6 C1 B5 62.69(8)
B3 C1 B5 114.13(10)
B4 C1 B5 63.36(8)
C13 C1 C2 116.70(10)
B6 C1 C2 59.99(8)
B3 C1 C2 59.37(7)
B4 C1 C2 110.32(9)
B5 C1 C2 110.40(10)
C23 C22 C21 119.89(14)
C23 C22 H22 120.1
C21 C22 H22 120.1
C15 C14 C19 118.95(13)
C15 C14 C2 121.86(13)
C19 C14 C2 119.16(12)
C2 B11 B10 105.47(10)
C2 B11 B3 58.82(8)
B10 B11 B3 59.39(8)
C2 B11 B7 58.54(8)
B10 B11 B7 108.01(11)
B3 B11 B7 106.88(10)
C2 B11 B12 105.50(11)
B10 B11 B12 60.31(9)
B3 B11 B12 107.29(11)
B7 B11 B12 60.10(9)
C2 B11 H11 124.1
B10 B11 H11 122.1
B3 B11 H11 122.4
B7 B11 H11 121.9
B12 B11 H11 122.1
C22 C21 C20 121.92(14)
C22 C21 H21 119.0
C20 C21 H21 119.0
C27 C26 C31 117.09(13)
C27 C26 B5 118.39(12)
C31 C26 B5 124.42(13)
N1 C13 C1 115.22(10)
N1 C13 H13A 108.5
C1 C13 H13A 108.5
N1 C13 H13B 108.5
C1 C13 H13B 108.5
H13A C13 H13B 107.5
C19 C18 C17 120.44(14)
C19 C18 H18 119.8
C17 C18 H18 119.8
C1 B3 C2 61.33(8)
C1 B3 B10 105.49(10)
C2 B3 B10 105.45(11)
C1 B3 B11 107.48(10)
C2 B3 B11 58.08(8)
B10 B3 B11 60.09(9)
C1 B3 B4 58.83(8)
C2 B3 B4 108.57(10)
B10 B3 B4 60.21(8)
B11 B3 B4 109.44(11)
C1 B3 H3 122.5
C2 B3 H3 122.4
B10 B3 H3 123.3
B11 B3 H3 121.6
B4 B3 H3 120.8
C23 C24 C25 120.12(13)
C23 C24 H24 119.9
C25 C24 H24 119.9
C22 C23 C24 119.78(13)
C22 C23 H23 120.1
C24 C23 H23 120.1
C20 B4 C1 119.89(11)
C20 B4 B10 121.35(11)
C1 B4 B10 104.12(10)
C20 B4 B3 113.77(10)
C1 B4 B3 58.19(7)
B10 B4 B3 59.08(8)
C20 B4 B9 131.58(11)
C1 B4 B9 103.87(10)
B10 B4 B9 59.71(8)
B3 B4 B9 106.08(10)
C20 B4 B5 127.97(11)
C1 B4 B5 58.64(8)
B10 B4 B5 106.98(10)
B3 B4 B5 106.49(10)
B9 B4 B5 59.17(8)
B7 B12 B9 108.24(11)
B7 B12 B11 60.00(9)
B9 B12 B11 108.21(11)
B7 B12 B8 59.97(9)
B9 B12 B8 60.12(9)
B11 B12 B8 107.97(11)
B7 B12 B10 107.49(11)
B9 B12 B10 59.92(9)
B11 B12 B10 59.75(9)
B8 B12 B10 107.52(11)
B7 B12 H12 121.8
B9 B12 H12 121.4
B11 B12 H12 121.7
B8 B12 H12 121.8
B10 B12 H12 122.2
C2 B7 B6 59.34(8)
C2 B7 B8 106.02(11)
B6 B7 B8 59.44(9)
C2 B7 B12 105.13(11)
B6 B7 B12 106.85(11)
B8 B7 B12 60.07(9)
C2 B7 B11 58.27(8)
B6 B7 B11 106.89(10)
B8 B7 B11 107.96(11)
B12 B7 B11 59.90(9)
C2 B7 H7 123.9
B6 B7 H7 122.3
B8 B7 H7 121.9
B12 B7 H7 122.6
B11 B7 H7 122.1
C1 B6 C2 61.04(8)
C1 B6 B8 106.23(10)
C2 B6 B8 105.64(11)
C1 B6 B7 107.54(10)
C2 B6 B7 58.01(8)
B8 B6 B7 60.29(9)
C1 B6 B5 59.32(8)
C2 B6 B5 108.56(10)
B8 B6 B5 60.36(9)
B7 B6 B5 109.60(11)
C1 B6 H6 122.2
C2 B6 H6 122.6
B8 B6 H6 123.0
B7 B6 H6 121.6
B5 B6 H6 120.7
B6 B8 B7 60.27(9)
B6 B8 B12 107.41(11)
B7 B8 B12 59.96(9)
B6 B8 B9 107.00(11)
B7 B8 B9 107.99(11)
B12 B8 B9 59.83(9)
B6 B8 B5 60.45(9)
B7 B8 B5 109.67(11)
B12 B8 B5 108.54(11)
B9 B8 B5 59.79(8)
B6 B8 H8 122.2
B7 B8 H8 121.0
B12 B8 H8 121.9
B9 B8 H8 122.4
B5 B8 H8 120.8
C30 C31 C26 121.26(14)
C30 C31 H31 119.4
C26 C31 H31 119.4
C18 C19 C14 120.51(13)
C18 C19 H19 119.7
C14 C19 H19 119.7
C29 C28 C27 120.25(14)
C29 C28 H28 119.9
C27 C28 H28 119.9
C30 C29 C28 119.36(13)
C30 C29 H29 120.3
C28 C29 H29 120.3
C14 C15 C16 120.10(14)
C14 C15 H15 120.0
C16 C15 H15 120.0
C16 C17 C18 119.13(14)
C16 C17 H17 120.4
C18 C17 H17 120.4
C29 C30 C31 120.39(14)
C29 C30 H30 119.8
C31 C30 H30 119.8
C26 B5 C1 123.71(11)
C26 B5 B9 125.66(12)
C1 B5 B9 103.92(10)
C26 B5 B8 121.77(11)
C1 B5 B8 104.27(10)
B9 B5 B8 60.04(9)
C26 B5 B6 119.91(11)
C1 B5 B6 57.99(8)
B9 B5 B6 106.22(10)
B8 B5 B6 59.19(9)
C26 B5 B4 124.26(12)
C1 B5 B4 58.01(8)
B9 B5 B4 59.86(8)
B8 B5 B4 107.73(10)
B6 B5 B4 106.02(10)
B3 B10 B11 60.52(8)
B3 B10 B9 107.92(10)
B11 B10 B9 108.35(11)
B3 B10 B4 60.71(8)
B11 B10 B4 110.19(10)
B9 B10 B4 60.45(8)
B3 B10 B12 107.88(11)
B11 B10 B12 59.94(9)
B9 B10 B12 59.90(8)
B4 B10 B12 109.19(10)
B3 B10 H10 121.7
B11 B10 H10 120.9
B9 B10 H10 121.9
B4 B10 H10 120.3
B12 B10 H10 121.7
C17 C16 C15 120.85(15)
C17 C16 H16 119.6
C15 C16 H16 119.6
B10 B9 B12 60.18(9)
B10 B9 B5 108.51(11)
B12 B9 B5 109.03(11)
B10 B9 B8 107.67(11)
B12 B9 B8 60.05(9)
B5 B9 B8 60.18(9)
B10 B9 B4 59.84(8)
B12 B9 B4 108.92(10)
B5 B9 B4 60.97(8)
B8 B9 B4 108.72(10)
B10 B9 H9 122.0
B12 B9 H9 121.1
B5 B9 H9 121.0
B8 B9 H9 121.8
B4 B9 H9 121.0
O1 C32 N1 126.35(15)
O1 C32 C33 119.37(15)
N1 C32 C33 114.18(13)
F3 C33 F2 106.91(14)
F3 C33 F1 108.85(13)
F2 C33 F1 107.63(16)
F3 C33 C32 110.38(16)
F2 C33 C32 109.53(12)
F1 C33 C32 113.31(13)

loop_
_geom_bond_atom_site_label_1
_geom_bond_atom_site_label_2
_geom_bond_distance
N1 C32 1.3378(19)
N1 C13 1.4498(17)
N1 H1 0.8600
C25 C24 1.392(2)
C25 C20 1.4007(18)
C25 H25 0.9300
C20 C21 1.4079(19)
C20 B4 1.5826(19)
C2 C14 1.5065(19)
C2 B11 1.6989(19)
C2 B7 1.704(2)
C2 B3 1.7124(19)
C2 B6 1.728(2)
C2 C1 1.7462(17)
C27 C28 1.386(2)
C27 C26 1.404(2)
C27 H27 0.9300
C1 C13 1.5288(18)
C1 B6 1.7103(19)
C1 B3 1.7114(18)
C1 B4 1.7231(19)
C1 B5 1.735(2)
C22 C23 1.382(2)
C22 C21 1.389(2)
C22 H22 0.9300
C14 C15 1.387(2)
C14 C19 1.397(2)
B11 B10 1.778(2)
B11 B3 1.785(2)
B11 B7 1.783(2)
B11 B12 1.781(2)
B11 H11 1.1000
C21 H21 0.9300
C26 C31 1.398(2)
C26 B5 1.5755(19)
C13 H13A 0.9700
C13 H13B 0.9700
C18 C19 1.384(2)
C18 C17 1.385(2)
C18 H18 0.9300
B3 B10 1.765(2)
B3 B4 1.794(2)
B3 H3 1.1000
C24 C23 1.386(2)
C24 H24 0.9300
C23 H23 0.9300
B4 B10 1.785(2)
B4 B9 1.796(2)
B4 B5 1.816(2)
B12 B7 1.784(2)
B12 B9 1.783(2)
B12 B8 1.787(2)
B12 B10 1.788(2)
B12 H12 1.1000
B7 B6 1.784(2)
B7 B8 1.785(2)
B7 H7 1.1000
B6 B8 1.769(2)
B6 B5 1.792(2)
B6 H6 1.1000
B8 B9 1.788(2)
B8 B5 1.790(2)
B8 H8 1.1000
C31 C30 1.396(2)
C31 H31 0.9300
C19 H19 0.9300
C28 C29 1.387(3)
C28 H28 0.9300
C29 C30 1.383(2)
C29 H29 0.9300
C15 C16 1.389(2)
C15 H15 0.9300
C17 C16 1.385(2)
C17 H17 0.9300
C30 H30 0.9300
B5 B9 1.783(2)
B10 B9 1.783(2)
B10 H10 1.1000
C16 H16 0.9300
B9 H9 1.1000
O1 C32 1.2123(19)
C32 C33 1.540(2)
C33 F3 1.3125(19)
C33 F2 1.330(2)
C33 F1 1.329(2)
